data_2218081
loop_
_publ_author_name
'Cheng, Xiang-Wei'

_publ_section_title
;
 3-(3-Chloropropyl)-7,8-dimethoxy-1<i>H</i>-3-benzazepin-2(3<i>H</i>)-one
 at 125K
;
_journal_coeditor_code CI2582
_journal_issue 5
_journal_name_full 'Acta Crystallographica Section E'
_journal_page_first o906
_journal_paper_doi 10.1107/S1600536808011264
_journal_volume 64
_journal_year 2008
_chemical_formula_iupac 'C15 H18 Cl N O3'
_chemical_formula_moiety 'C15 H18 Cl N O3'
_chemical_formula_sum 'C15 H18 Cl N O3'
_chemical_formula_weight 295.75
_chemical_name_systematic
;
3-(3-Chloropropyl)-7,8-dimethoxy-1<i>H</i>-3-benzazepin-2(3<i>H</i>)-one
;
_space_group_IT_number 2
_symmetry_cell_setting triclinic
_symmetry_space_group_name_Hall '-P 1'
_symmetry_space_group_name_H-M 'P -1'
_atom_sites_solution_hydrogens geom
_atom_sites_solution_primary direct
_atom_sites_solution_secondary difmap
_audit_creation_method SHELXL-97
_cell_angle_alpha 103.667(6)
_cell_angle_beta 114.701(6)
_cell_angle_gamma 94.460(6)
_cell_formula_units_Z 2
_cell_length_a 9.3141(17)
_cell_length_b 9.5924(17)
_cell_length_c 9.6359(17)
_cell_measurement_reflns_used 2574
_cell_measurement_temperature 123(2)
_cell_measurement_theta_max 25.0
_cell_measurement_theta_min 2.2
_cell_volume 744.7(2)
_computing_cell_refinement 'SAINT (Bruker, 2002)'
_computing_data_collection 'SMART (Bruker, 2002)'
_computing_data_reduction 'SAINT (Bruker, 2002)'
_computing_molecular_graphics 'SHELXTL (Sheldrick, 2008)'
_computing_publication_material 'SHELXTL (Sheldrick, 2008)'
_computing_structure_refinement 'SHELXL97 (Sheldrick, 2008)'
_computing_structure_solution 'SHELXS97 (Sheldrick, 2008)'
_diffrn_ambient_temperature 123(2)
_diffrn_measured_fraction_theta_full 0.981
_diffrn_measured_fraction_theta_max 0.981
_diffrn_measurement_device_type 'Bruker SMART CCD area-detector'
_diffrn_measurement_method '\f and \w'
_diffrn_radiation_monochromator graphite
_diffrn_radiation_source 'fine-focus sealed tube'
_diffrn_radiation_type MoK\a
_diffrn_radiation_wavelength 0.71073
_diffrn_reflns_av_R_equivalents 0.0191
_diffrn_reflns_av_sigmaI/netI 0.0222
_diffrn_reflns_limit_h_max 11
_diffrn_reflns_limit_h_min -11
_diffrn_reflns_limit_k_max 10
_diffrn_reflns_limit_k_min -11
_diffrn_reflns_limit_l_max 11
_diffrn_reflns_limit_l_min -11
_diffrn_reflns_number 7023
_diffrn_reflns_theta_full 25.02
_diffrn_reflns_theta_max 25.02
_diffrn_reflns_theta_min 2.23
_diffrn_standards_number 0
_exptl_absorpt_coefficient_mu 0.263
_exptl_absorpt_correction_T_max 0.9469
_exptl_absorpt_correction_T_min 0.9277
_exptl_absorpt_correction_type multi-scan
_exptl_absorpt_process_details '(SADABS; Bruker, 2002)'
_exptl_crystal_colour yellow
_exptl_crystal_density_diffrn 1.319
_exptl_crystal_density_method 'not measured'
_exptl_crystal_description Block
_exptl_crystal_F_000 312
_exptl_crystal_size_max 0.29
_exptl_crystal_size_mid 0.26
_exptl_crystal_size_min 0.21
_refine_diff_density_max 0.212
_refine_diff_density_min -0.341
_refine_ls_extinction_method none
_refine_ls_goodness_of_fit_ref 1.015
_refine_ls_hydrogen_treatment constr
_refine_ls_matrix_type full
_refine_ls_number_parameters 181
_refine_ls_number_reflns 2574
_refine_ls_number_restraints 0
_refine_ls_restrained_S_all 1.015
_refine_ls_R_factor_all 0.0532
_refine_ls_R_factor_gt 0.0431
_refine_ls_shift/su_max 0.001
_refine_ls_shift/su_mean 0.000
_refine_ls_structure_factor_coef Fsqd
_refine_ls_weighting_details 'calc w=1/[\s^2^(Fo^2^)+(0.0542P)^2^+0.2173P] where P=(Fo^2^+2Fc^2^)/3'
_refine_ls_weighting_scheme calc
_refine_ls_wR_factor_gt 0.1090
_refine_ls_wR_factor_ref 0.1151
_reflns_number_gt 2092
_reflns_number_total 2574
_reflns_threshold_expression I>2\s(I)
_cod_data_source_file ci2582.cif
_cod_data_source_block I
_cod_depositor_comments
;
The following automatic conversions were performed:
'_symmetry_cell_setting' value 'Triclinic' changed to 'triclinic'
according to '/home/saulius/struct/CIF-dictionaries/cif_core.dic'
dictionary named 'cif_core.dic' version 2.4.1 from 2010-06-29.

Automatic conversion script
Id: cif_fix_enum 1527 2010-12-29 10:47:43Z saulius 

The following automatic conversions were performed:

'_symmetry_cell_setting' value 'Triclinic' changed to 'triclinic'
according to /home/saulius/struct/CIF-dictionaries/cif_core.dic
dictionary named 'cif_core.dic' version 2.4.1 from 2010-06-29.

Automatic conversion script
Id: cif_fix_values 1715 2011-07-08 13:25:40Z adriana 
;
_cod_database_code 2218081
_cod_database_fobs_code 2218081

loop_
_symmetry_equiv_pos_as_xyz
'x, y, z'
'-x, -y, -z'

loop_
_atom_site_type_symbol
_atom_site_label
_atom_site_fract_x
_atom_site_fract_y
_atom_site_fract_z
_atom_site_U_iso_or_equiv
_atom_site_adp_type
_atom_site_calc_flag
_atom_site_refinement_flags
_atom_site_occupancy
Cl Cl1 0.40282(11) -0.14655(9) 0.18804(11) 0.1048(3) Uani d . 1
O O1 -0.20936(16) 0.23306(15) 0.46481(17) 0.0598(4) Uani d . 1
O O2 -0.31187(14) 0.39739(15) 0.28346(16) 0.0535(3) Uani d . 1
O O3 0.15852(19) 0.32805(18) -0.03080(19) 0.0722(4) Uani d . 1
N N1 0.31547(18) 0.24927(17) 0.17583(19) 0.0513(4) Uani d . 1
C C2 -0.16173(19) 0.37032(18) 0.3119(2) 0.0422(4) Uani d . 1
C C4 0.0877(2) 0.39343(19) 0.2909(2) 0.0445(4) Uani d . 1
C C6 0.0472(2) 0.2518(2) 0.4511(2) 0.0476(4) Uani d . 1
H H6 0.0858 0.1949 0.5196 0.057 Uiso calc R 1
C C1 -0.1044(2) 0.28198(19) 0.4125(2) 0.0447(4) Uani d . 1
C C10 0.1945(2) 0.4592(2) 0.2308(3) 0.0557(5) Uani d . 1
H H10A 0.2980 0.5093 0.3203 0.067 Uiso calc R 1
H H10B 0.1452 0.5306 0.1797 0.067 Uiso calc R 1
C C3 -0.0662(2) 0.42458(19) 0.2514(2) 0.0450(4) Uani d . 1
H H3 -0.1046 0.4823 0.1839 0.054 Uiso calc R 1
C C5 0.1450(2) 0.30533(19) 0.3888(2) 0.0455(4) Uani d . 1
C C7 0.3048(2) 0.2705(2) 0.4297(2) 0.0536(5) Uani d . 1
H H7 0.3613 0.2625 0.5321 0.064 Uiso calc R 1
C C9 0.2193(2) 0.3412(2) 0.1127(3) 0.0540(5) Uani d . 1
C C8 0.3789(2) 0.2489(2) 0.3359(2) 0.0556(5) Uani d . 1
H H8 0.4831 0.2318 0.3815 0.067 Uiso calc R 1
C C11 0.3610(2) 0.1450(2) 0.0693(3) 0.0623(6) Uani d . 1
H H11A 0.4657 0.1257 0.1324 0.075 Uiso calc R 1
H H11B 0.3707 0.1894 -0.0078 0.075 Uiso calc R 1
C C15 -0.3741(2) 0.4838(2) 0.1797(3) 0.0607(5) Uani d . 1
H H15A -0.4794 0.4958 0.1684 0.091 Uiso calc R 1
H H15B -0.3814 0.4361 0.0768 0.091 Uiso calc R 1
H H15C -0.3037 0.5780 0.2234 0.091 Uiso calc R 1
C C14 -0.1591(3) 0.1435(3) 0.5654(4) 0.0892(8) Uani d . 1
H H14A -0.2426 0.1169 0.5934 0.134 Uiso calc R 1
H H14B -0.0630 0.1957 0.6607 0.134 Uiso calc R 1
H H14C -0.1373 0.0566 0.5107 0.134 Uiso calc R 1
C C12 0.2402(3) 0.0012(3) -0.0196(3) 0.0729(7) Uani d . 1
H H12A 0.1358 0.0215 -0.0819 0.088 Uiso calc R 1
H H12B 0.2723 -0.0581 -0.0940 0.088 Uiso calc R 1
C C13 0.2220(3) -0.0865(3) 0.0846(3) 0.0822(7) Uani d . 1
H H13A 0.1351 -0.1710 0.0188 0.099 Uiso calc R 1
H H13B 0.1932 -0.0270 0.1618 0.099 Uiso calc R 1

loop_
_atom_site_aniso_label
_atom_site_aniso_U_11
_atom_site_aniso_U_22
_atom_site_aniso_U_33
_atom_site_aniso_U_12
_atom_site_aniso_U_13
_atom_site_aniso_U_23
Cl1 0.1226(6) 0.1022(6) 0.1229(7) 0.0475(5) 0.0735(5) 0.0491(5)
O1 0.0562(8) 0.0706(9) 0.0752(10) 0.0200(7) 0.0406(7) 0.0384(8)
O2 0.0394(7) 0.0670(8) 0.0629(8) 0.0175(6) 0.0249(6) 0.0286(7)
O3 0.0810(10) 0.0901(11) 0.0677(10) 0.0291(9) 0.0454(9) 0.0361(9)
N1 0.0452(8) 0.0567(9) 0.0566(10) 0.0119(7) 0.0297(8) 0.0114(7)
C2 0.0367(9) 0.0438(9) 0.0426(10) 0.0078(7) 0.0173(8) 0.0078(8)
C4 0.0442(9) 0.0422(9) 0.0490(10) 0.0096(7) 0.0248(8) 0.0092(8)
C6 0.0506(10) 0.0504(10) 0.0446(10) 0.0176(8) 0.0214(8) 0.0164(8)
C1 0.0455(9) 0.0452(10) 0.0460(10) 0.0091(8) 0.0240(8) 0.0112(8)
C10 0.0543(11) 0.0504(11) 0.0753(14) 0.0134(9) 0.0394(10) 0.0208(10)
C3 0.0485(10) 0.0426(9) 0.0468(10) 0.0129(8) 0.0232(8) 0.0141(8)
C5 0.0428(9) 0.0477(10) 0.0449(10) 0.0115(8) 0.0221(8) 0.0067(8)
C7 0.0459(10) 0.0654(12) 0.0476(11) 0.0191(9) 0.0196(9) 0.0135(9)
C9 0.0480(10) 0.0581(12) 0.0679(14) 0.0088(9) 0.0358(10) 0.0216(10)
C8 0.0384(9) 0.0649(12) 0.0582(12) 0.0154(9) 0.0199(9) 0.0111(9)
C11 0.0614(12) 0.0692(13) 0.0696(14) 0.0187(10) 0.0442(11) 0.0145(11)
C15 0.0469(11) 0.0752(14) 0.0683(13) 0.0253(10) 0.0250(10) 0.0335(11)
C14 0.0905(18) 0.111(2) 0.121(2) 0.0422(15) 0.0707(17) 0.0788(19)
C12 0.0688(14) 0.0743(15) 0.0642(14) 0.0169(11) 0.0305(12) -0.0015(12)
C13 0.0774(16) 0.0664(14) 0.0969(19) -0.0032(12) 0.0500(15) -0.0006(13)

loop_
_atom_type_symbol
_atom_type_description
_atom_type_scat_dispersion_real
_atom_type_scat_dispersion_imag
_atom_type_scat_source
C C 0.0033 0.0016 'International Tables Vol C Tables 4.2.6.8 and 6.1.1.4'
H H 0.0000 0.0000 'International Tables Vol C Tables 4.2.6.8 and 6.1.1.4'
N N 0.0061 0.0033 'International Tables Vol C Tables 4.2.6.8 and 6.1.1.4'
O O 0.0106 0.0060 'International Tables Vol C Tables 4.2.6.8 and 6.1.1.4'
Cl Cl 0.1484 0.1585 'International Tables Vol C Tables 4.2.6.8 and 6.1.1.4'

loop_
_geom_angle_atom_site_label_1
_geom_angle_atom_site_label_2
_geom_angle_atom_site_label_3
_geom_angle
C1 O1 C14 117.58(15)
C2 O2 C15 116.59(14)
C9 N1 C8 125.16(16)
C9 N1 C11 117.85(17)
C8 N1 C11 116.96(16)
O2 C2 C3 124.88(16)
O2 C2 C1 115.42(15)
C3 C2 C1 119.69(15)
C5 C4 C3 120.30(16)
C5 C4 C10 119.48(15)
C3 C4 C10 120.20(16)
C1 C6 C5 121.25(17)
C1 C6 H6 119.4
C5 C6 H6 119.4
O1 C1 C6 125.56(16)
O1 C1 C2 114.89(15)
C6 C1 C2 119.54(16)
C4 C10 C9 110.38(15)
C4 C10 H10A 109.6
C9 C10 H10A 109.6
C4 C10 H10B 109.6
C9 C10 H10B 109.6
H10A C10 H10B 108.1
C2 C3 C4 120.54(16)
C2 C3 H3 119.7
C4 C3 H3 119.7
C4 C5 C6 118.65(15)
C4 C5 C7 120.94(17)
C6 C5 C7 120.40(17)
C8 C7 C5 127.12(18)
C8 C7 H7 116.4
C5 C7 H7 116.4
O3 C9 N1 121.47(18)
O3 C9 C10 122.68(19)
N1 C9 C10 115.85(18)
C7 C8 N1 126.72(17)
C7 C8 H8 116.6
N1 C8 H8 116.6
N1 C11 C12 112.93(16)
N1 C11 H11A 109.0
C12 C11 H11A 109.0
N1 C11 H11B 109.0
C12 C11 H11B 109.0
H11A C11 H11B 107.8
O2 C15 H15A 109.5
O2 C15 H15B 109.5
H15A C15 H15B 109.5
O2 C15 H15C 109.5
H15A C15 H15C 109.5
H15B C15 H15C 109.5
O1 C14 H14A 109.5
O1 C14 H14B 109.5
H14A C14 H14B 109.5
O1 C14 H14C 109.5
H14A C14 H14C 109.5
H14B C14 H14C 109.5
C13 C12 C11 115.1(2)
C13 C12 H12A 108.5
C11 C12 H12A 108.5
C13 C12 H12B 108.5
C11 C12 H12B 108.5
H12A C12 H12B 107.5
C12 C13 Cl1 111.93(17)
C12 C13 H13A 109.2
Cl1 C13 H13A 109.2
C12 C13 H13B 109.2
Cl1 C13 H13B 109.2
H13A C13 H13B 107.9

loop_
_geom_bond_atom_site_label_1
_geom_bond_atom_site_label_2
_geom_bond_distance
Cl1 C13 1.783(3)
O1 C1 1.372(2)
O1 C14 1.405(3)
O2 C2 1.367(2)
O2 C15 1.416(2)
O3 C9 1.225(2)
N1 C9 1.368(3)
N1 C8 1.404(3)
N1 C11 1.476(2)
C2 C3 1.381(2)
C2 C1 1.403(2)
C4 C5 1.384(3)
C4 C3 1.398(2)
C4 C10 1.510(3)
C6 C1 1.375(2)
C6 C5 1.409(3)
C6 H6 0.93
C10 C9 1.510(3)
C10 H10A 0.97
C10 H10B 0.97
C3 H3 0.93
C5 C7 1.460(2)
C7 C8 1.338(3)
C7 H7 0.93
C8 H8 0.93
C11 C12 1.515(3)
C11 H11A 0.97
C11 H11B 0.97
C15 H15A 0.96
C15 H15B 0.96
C15 H15C 0.96
C14 H14A 0.96
C14 H14B 0.96
C14 H14C 0.96
C12 C13 1.504(4)
C12 H12A 0.97
C12 H12B 0.97
C13 H13A 0.97
C13 H13B 0.97

loop_
_geom_hbond_atom_site_label_D
_geom_hbond_atom_site_label_H
_geom_hbond_atom_site_label_A
_geom_hbond_site_symmetry_A
_geom_hbond_distance_DH
_geom_hbond_distance_HA
_geom_hbond_distance_DA
_geom_hbond_angle_DHA
_geom_hbond_publ_flag
C3 H3 O3 2_565 0.93 2.56 3.473(2) 169 yes

loop_
_geom_torsion_atom_site_label_1
_geom_torsion_atom_site_label_2
_geom_torsion_atom_site_label_3
_geom_torsion_atom_site_label_4
_geom_torsion
C15 O2 C2 C3 2.2(3)
C15 O2 C2 C1 -178.74(16)
C14 O1 C1 C6 -0.5(3)
C14 O1 C1 C2 179.7(2)
C5 C6 C1 O1 178.90(16)
C5 C6 C1 C2 -1.3(3)
O2 C2 C1 O1 1.4(2)
C3 C2 C1 O1 -179.52(15)
O2 C2 C1 C6 -178.43(15)
C3 C2 C1 C6 0.7(3)
C5 C4 C10 C9 68.9(2)
C3 C4 C10 C9 -112.88(19)
O2 C2 C3 C4 178.40(16)
C1 C2 C3 C4 -0.6(3)
C5 C4 C3 C2 1.2(3)
C10 C4 C3 C2 -176.99(16)
C3 C4 C5 C6 -1.8(3)
C10 C4 C5 C6 176.41(16)
C3 C4 C5 C7 179.33(16)
C10 C4 C5 C7 -2.4(3)
C1 C6 C5 C4 1.9(3)
C1 C6 C5 C7 -179.24(17)
C4 C5 C7 C8 -35.3(3)
C6 C5 C7 C8 145.9(2)
C8 N1 C9 O3 -174.47(18)
C11 N1 C9 O3 7.6(3)
C8 N1 C9 C10 5.9(3)
C11 N1 C9 C10 -172.03(16)
C4 C10 C9 O3 109.0(2)
C4 C10 C9 N1 -71.4(2)
C5 C7 C8 N1 -2.8(4)
C9 N1 C8 C7 37.8(3)
C11 N1 C8 C7 -144.2(2)
C9 N1 C11 C12 -88.5(2)
C8 N1 C11 C12 93.4(2)
N1 C11 C12 C13 -63.4(3)
C11 C12 C13 Cl1 -64.6(2)

loop_
_cod_related_entry_id
_cod_related_entry_database
_cod_related_entry_code
1 ChemSpider 14331761
